data_4110147
loop_
_publ_author_name
'Michael R. Marvel'
'Julien Lesage'
'Jaewook Baek'
'P. Shiv Halasyamani'
'Charlotte L. Stern'
'Kenneth R. Poeppelmeier'

_publ_section_title
;
 Cation-Anion Interactions and Polar Structures in the Solid State
;
_journal_name_full 'Journal of the American Chemical Society'
_journal_page_first 13963
_journal_page_last 13969
_journal_paper_doi 10.1021/ja074659h
_journal_volume 129
_journal_year 2007
_chemical_formula_moiety 'F5 Nb O, Cs, Na'
_chemical_formula_sum 'Cs F5 Na Nb O'
_chemical_formula_weight 359.81
_chemical_name_systematic
; 
 ? 
;
_space_group_IT_number 60
_symmetry_cell_setting orthorhombic
_symmetry_space_group_name_Hall '-P 2n 2ab'
_symmetry_space_group_name_H-M 'P b c n'
_atom_sites_solution_primary direct
_atom_sites_solution_secondary difmap
_audit_creation_method SHELXL-97
_cell_angle_alpha 90.00
_cell_angle_beta 90.00
_cell_angle_gamma 90.00
_cell_formula_units_Z 8
_cell_length_a 8.3155(7)
_cell_length_b 13.3176(11)
_cell_length_c 11.1314(9)
_cell_measurement_reflns_used 1536
_cell_measurement_temperature 153(2)
_cell_measurement_theta_max 0.00
_cell_measurement_theta_min 0.00
_cell_volume 1232.72(18)
_computing_cell_refinement 'Bruker SMART'
_computing_data_collection 'Bruker SMART'
_computing_data_reduction 'Bruker SAINT'
_computing_structure_refinement 'SHELXL-97 (Sheldrick, 1997)'
_computing_structure_solution 'SHELXS-97 (Sheldrick, 1990)'
_diffrn_ambient_temperature 153(2)
_diffrn_measured_fraction_theta_full 1.000
_diffrn_measured_fraction_theta_max 0.959
_diffrn_measurement_device_type 'CCD area detector'
_diffrn_measurement_method 'phi and omega scans'
_diffrn_radiation_monochromator graphite
_diffrn_radiation_source 'fine-focus sealed tube'
_diffrn_radiation_type MoK\a
_diffrn_radiation_wavelength 0.71073
_diffrn_reflns_av_R_equivalents 0.0739
_diffrn_reflns_av_sigmaI/netI 0.0344
_diffrn_reflns_limit_h_max 11
_diffrn_reflns_limit_h_min -11
_diffrn_reflns_limit_k_max 17
_diffrn_reflns_limit_k_min -17
_diffrn_reflns_limit_l_max 14
_diffrn_reflns_limit_l_min -14
_diffrn_reflns_number 10548
_diffrn_reflns_theta_full 25.00
_diffrn_reflns_theta_max 28.75
_diffrn_reflns_theta_min 2.89
_exptl_absorpt_coefficient_mu 7.863
_exptl_absorpt_correction_type integration
_exptl_absorpt_process_details 'face indexed'
_exptl_crystal_colour colourless
_exptl_crystal_density_diffrn 3.877
_exptl_crystal_description plate
_exptl_crystal_F_000 1280
_exptl_crystal_size_max 0.092
_exptl_crystal_size_mid 0.072
_exptl_crystal_size_min 0.036
_refine_diff_density_max 1.652
_refine_diff_density_min -1.638
_refine_diff_density_rms 0.445
_refine_ls_extinction_coef 0.00260(18)
_refine_ls_extinction_expression Fc^*^=kFc[1+0.001xFc^2^\l^3^/sin(2\q)]^-1/4^
_refine_ls_extinction_method SHELXL
_refine_ls_goodness_of_fit_ref 1.132
_refine_ls_hydrogen_treatment none
_refine_ls_matrix_type full
_refine_ls_number_parameters 84
_refine_ls_number_reflns 1536
_refine_ls_number_restraints 0
_refine_ls_restrained_S_all 1.132
_refine_ls_R_factor_all 0.0293
_refine_ls_R_factor_gt 0.0266
_refine_ls_shift/su_max 0.001
_refine_ls_shift/su_mean 0.000
_refine_ls_structure_factor_coef Fsqd
_refine_ls_weighting_details 'calc w=1/[\s^2^(Fo^2^)+(0.0300P)^2^+3.5000P] where P=(Fo^2^+2Fc^2^)/3'
_refine_ls_weighting_scheme calc
_refine_ls_wR_factor_gt 0.0666
_refine_ls_wR_factor_ref 0.0680
_reflns_number_gt 1391
_reflns_number_total 1536
_reflns_threshold_expression >2sigma(I)
_cod_data_source_file ja074659hsi20070829_060033.cif
_cod_data_source_block CsNaNbOF5
_cod_database_code 4110147

loop_
_symmetry_equiv_pos_as_xyz
'x, y, z'
'-x+1/2, -y+1/2, z+1/2'
'-x, y, -z+1/2'
'x+1/2, -y+1/2, -z'
'-x, -y, -z'
'x-1/2, y-1/2, -z-1/2'
'x, -y, z-1/2'
'-x-1/2, y-1/2, z'

loop_
_atom_site_label
_atom_site_type_symbol
_atom_site_fract_x
_atom_site_fract_y
_atom_site_fract_z
_atom_site_U_iso_or_equiv
_atom_site_adp_type
_atom_site_occupancy
_atom_site_symmetry_multiplicity
_atom_site_calc_flag
_atom_site_refinement_flags
Cs1 Cs 0.0000 0.38516(3) 0.2500 0.01719(12) Uani 1 2 d S
Cs2 Cs 0.5000 0.57735(2) 0.7500 0.01565(12) Uani 1 2 d S
Na Na 0.25230(14) 0.14495(11) 0.42525(14) 0.0116(3) Uani 1 1 d .
Nb Nb 0.24593(3) 0.36594(2) 0.58154(3) 0.01259(12) Uani 1 1 d .
O O 0.2161(3) 0.4124(2) 0.7318(2) 0.0161(5) Uani 1 1 d .
F1 F 0.2736(2) 0.31355(16) 0.40902(19) 0.0165(4) Uani 1 1 d .
F2 F 0.0210(2) 0.37781(18) 0.5371(2) 0.0201(5) Uani 1 1 d .
F3 F 0.2198(2) 0.22326(15) 0.6180(2) 0.0185(4) Uani 1 1 d .
F4 F 0.4763(2) 0.34650(18) 0.6020(2) 0.0216(5) Uani 1 1 d .
F5 F 0.2906(3) 0.49634(16) 0.5136(2) 0.0237(5) Uani 1 1 d .

loop_
_atom_site_aniso_label
_atom_site_aniso_U_11
_atom_site_aniso_U_22
_atom_site_aniso_U_33
_atom_site_aniso_U_23
_atom_site_aniso_U_13
_atom_site_aniso_U_12
Cs1 0.01233(18) 0.0227(2) 0.01655(19) 0.000 -0.00173(10) 0.000
Cs2 0.01115(17) 0.01590(19) 0.0199(2) 0.000 -0.00088(10) 0.000
Na 0.0089(7) 0.0116(6) 0.0143(8) -0.0013(5) -0.0008(5) -0.0004(4)
Nb 0.00898(18) 0.01381(17) 0.0150(2) -0.00001(11) -0.00175(10) 0.00034(10)
O 0.0176(11) 0.0176(12) 0.0130(12) -0.0021(10) -0.0012(9) 0.0001(10)
F1 0.0192(9) 0.0168(10) 0.0136(10) 0.0028(8) 0.0021(8) -0.0013(8)
F2 0.0111(9) 0.0262(12) 0.0231(13) -0.0006(10) 0.0002(8) 0.0010(8)
F3 0.0220(10) 0.0151(9) 0.0183(11) 0.0040(8) 0.0000(9) -0.0022(8)
F4 0.0107(9) 0.0265(13) 0.0276(14) -0.0005(10) -0.0013(9) -0.0001(8)
F5 0.0257(11) 0.0158(10) 0.0297(13) 0.0055(10) -0.0016(9) -0.0017(8)

loop_
_atom_type_symbol
_atom_type_description
_atom_type_scat_dispersion_real
_atom_type_scat_dispersion_imag
_atom_type_scat_source
Cs Cs -0.3680 2.1192 'International Tables Vol C Tables 4.2.6.8 and 6.1.1.4'
Na Na 0.0362 0.0249 'International Tables Vol C Tables 4.2.6.8 and 6.1.1.4'
Nb Nb -2.0727 0.6215 'International Tables Vol C Tables 4.2.6.8 and 6.1.1.4'
O O 0.0106 0.0060 'International Tables Vol C Tables 4.2.6.8 and 6.1.1.4'
F F 0.0171 0.0103 'International Tables Vol C Tables 4.2.6.8 and 6.1.1.4'

loop_
_geom_angle_atom_site_label_1
_geom_angle_atom_site_label_2
_geom_angle_atom_site_label_3
_geom_angle
_geom_angle_site_symmetry_1
_geom_angle_site_symmetry_3
F1 Cs1 F1 143.39(8) 3 .
F1 Cs1 F3 64.42(6) 3 4_456
F1 Cs1 F3 98.06(6) . 4_456
F1 Cs1 F3 98.06(6) 3 2_554
F1 Cs1 F3 64.42(6) . 2_554
F3 Cs1 F3 124.68(8) 4_456 2_554
F1 Cs1 F2 50.79(5) 3 3
F1 Cs1 F2 127.81(5) . 3
F3 Cs1 F2 114.62(6) 4_456 3
F3 Cs1 F2 63.58(6) 2_554 3
F1 Cs1 F2 127.81(5) 3 .
F1 Cs1 F2 50.79(5) . .
F3 Cs1 F2 63.58(6) 4_456 .
F3 Cs1 F2 114.62(6) 2_554 .
F2 Cs1 F2 176.49(9) 3 .
F1 Cs1 O 129.74(6) 3 7_565
F1 Cs1 O 83.25(6) . 7_565
F3 Cs1 O 146.08(6) 4_456 7_565
F3 Cs1 O 86.63(6) 2_554 7_565
F2 Cs1 O 89.61(6) 3 7_565
F2 Cs1 O 93.30(6) . 7_565
F1 Cs1 O 83.25(6) 3 5_566
F1 Cs1 O 129.74(6) . 5_566
F3 Cs1 O 86.63(6) 4_456 5_566
F3 Cs1 O 146.08(6) 2_554 5_566
F2 Cs1 O 93.30(6) 3 5_566
F2 Cs1 O 89.61(6) . 5_566
O Cs1 O 67.71(9) 7_565 5_566
F1 Cs1 F4 59.43(5) 3 2_554
F1 Cs1 F4 87.44(6) . 2_554
F3 Cs1 F4 81.70(5) 4_456 2_554
F3 Cs1 F4 47.68(5) 2_554 2_554
F2 Cs1 F4 60.44(6) 3 2_554
F2 Cs1 F4 116.07(6) . 2_554
O Cs1 F4 132.13(6) 7_565 2_554
O Cs1 F4 142.37(6) 5_566 2_554
F1 Cs1 F4 87.44(6) 3 4_456
F1 Cs1 F4 59.43(5) . 4_456
F3 Cs1 F4 47.68(5) 4_456 4_456
F3 Cs1 F4 81.70(5) 2_554 4_456
F2 Cs1 F4 116.07(6) 3 4_456
F2 Cs1 F4 60.44(6) . 4_456
O Cs1 F4 142.37(6) 7_565 4_456
O Cs1 F4 132.13(6) 5_566 4_456
F4 Cs1 F4 56.55(8) 2_554 4_456
F1 Cs1 Na 80.50(4) 3 2_554
F1 Cs1 Na 96.01(4) . 2_554
F3 Cs1 Na 137.16(5) 4_456 2_554
F3 Cs1 Na 34.68(5) 2_554 2_554
F2 Cs1 Na 32.94(4) 3 2_554
F2 Cs1 Na 146.45(4) . 2_554
O Cs1 Na 75.69(5) 7_565 2_554
O Cs1 Na 113.99(5) 5_566 2_554
F4 Cs1 Na 58.73(4) 2_554 2_554
F4 Cs1 Na 110.49(5) 4_456 2_554
F1 Cs1 Na 96.01(4) 3 4_456
F1 Cs1 Na 80.50(4) . 4_456
F3 Cs1 Na 34.68(5) 4_456 4_456
F3 Cs1 Na 137.16(5) 2_554 4_456
F2 Cs1 Na 146.45(4) 3 4_456
F2 Cs1 Na 32.94(4) . 4_456
O Cs1 Na 113.99(5) 7_565 4_456
O Cs1 Na 75.69(5) 5_566 4_456
F4 Cs1 Na 110.49(5) 2_554 4_456
F4 Cs1 Na 58.73(4) 4_456 4_456
Na Cs1 Na 168.99(4) 2_554 4_456
F1 Cs2 F1 121.30(8) 5_666 7_566
F1 Cs2 F3 66.06(6) 5_666 6_667
F1 Cs2 F3 77.31(6) 7_566 6_667
F1 Cs2 F3 77.31(6) 5_666 8_665
F1 Cs2 F3 66.06(6) 7_566 8_665
F3 Cs2 F3 100.71(8) 6_667 8_665
F1 Cs2 O 139.44(6) 5_666 .
F1 Cs2 O 84.66(6) 7_566 .
F3 Cs2 O 154.49(6) 6_667 .
F3 Cs2 O 88.00(7) 8_665 .
F1 Cs2 O 84.66(6) 5_666 3_656
F1 Cs2 O 139.44(6) 7_566 3_656
F3 Cs2 O 88.00(6) 6_667 3_656
F3 Cs2 O 154.49(6) 8_665 3_656
O Cs2 O 94.32(10) . 3_656
F1 Cs2 F5 91.08(6) 5_666 .
F1 Cs2 F5 107.35(6) 7_566 .
F3 Cs2 F5 154.22(6) 6_667 .
F3 Cs2 F5 60.81(6) 8_665 .
O Cs2 F5 49.39(6) . .
O Cs2 F5 102.18(6) 3_656 .
F1 Cs2 F5 107.35(6) 5_666 3_656
F1 Cs2 F5 91.08(6) 7_566 3_656
F3 Cs2 F5 60.81(6) 6_667 3_656
F3 Cs2 F5 154.22(6) 8_665 3_656
O Cs2 F5 102.18(6) . 3_656
O Cs2 F5 49.39(6) 3_656 3_656
F5 Cs2 F5 142.25(7) . 3_656
F1 Cs2 F4 100.70(6) 5_666 .
F1 Cs2 F4 132.61(5) 7_566 .
F3 Cs2 F4 145.38(5) 6_667 .
F3 Cs2 F4 107.46(6) 8_665 .
O Cs2 F4 47.99(6) . .
O Cs2 F4 58.17(6) 3_656 .
F5 Cs2 F4 46.66(6) . .
F5 Cs2 F4 96.72(5) 3_656 .
F1 Cs2 F4 132.61(5) 5_666 3_656
F1 Cs2 F4 100.70(6) 7_566 3_656
F3 Cs2 F4 107.46(6) 6_667 3_656
F3 Cs2 F4 145.38(5) 8_665 3_656
O Cs2 F4 58.17(6) . 3_656
O Cs2 F4 47.99(6) 3_656 3_656
F5 Cs2 F4 96.72(5) . 3_656
F5 Cs2 F4 46.66(6) 3_656 3_656
F4 Cs2 F4 56.72(9) . 3_656
F1 Cs2 F5 47.98(5) 5_666 5_666
F1 Cs2 F5 160.13(5) 7_566 5_666
F3 Cs2 F5 106.30(6) 6_667 5_666
F3 Cs2 F5 94.13(6) 8_665 5_666
O Cs2 F5 96.81(6) . 5_666
O Cs2 F5 60.37(6) 3_656 5_666
F5 Cs2 F5 60.96(7) . 5_666
F5 Cs2 F5 107.86(6) 3_656 5_666
F4 Cs2 F5 52.75(5) . 5_666
F4 Cs2 F5 96.82(5) 3_656 5_666
F1 Cs2 F5 160.13(6) 5_666 7_566
F1 Cs2 F5 47.98(6) 7_566 7_566
F3 Cs2 F5 94.13(6) 6_667 7_566
F3 Cs2 F5 106.30(6) 8_665 7_566
O Cs2 F5 60.37(6) . 7_566
O Cs2 F5 96.81(6) 3_656 7_566
F5 Cs2 F5 107.86(6) . 7_566
F5 Cs2 F5 60.96(7) 3_656 7_566
F4 Cs2 F5 96.82(5) . 7_566
F4 Cs2 F5 52.75(5) 3_656 7_566
F5 Cs2 F5 147.90(7) 5_666 7_566
F5 Na F1 157.85(11) 8_655 .
F5 Na F2 87.60(10) 8_655 4_556
F1 Na F2 93.98(9) . 4_556
F5 Na O 97.81(10) 8_655 2_554
F1 Na O 104.25(10) . 2_554
F2 Na O 90.92(10) 4_556 2_554
F5 Na F4 86.74(10) 8_655 4_456
F1 Na F4 91.06(9) . 4_456
F2 Na F4 174.31(11) 4_556 4_456
O Na F4 90.39(11) 2_554 4_456
F5 Na F3 88.49(9) 8_655 .
F1 Na F3 69.43(9) . .
F2 Na F3 90.22(9) 4_556 .
O Na F3 173.65(11) 2_554 .
F4 Na F3 89.08(10) 4_456 .
O Nb F5 94.68(11) . .
O Nb F2 94.36(11) . .
F5 Nb F2 90.71(10) . .
O Nb F4 94.16(12) . .
F5 Nb F4 88.64(10) . .
F2 Nb F4 171.48(10) . .
O Nb F3 97.22(11) . .
F5 Nb F3 167.71(10) . .
F2 Nb F3 91.42(10) . .
F4 Nb F3 87.47(9) . .
O Nb F1 178.49(10) . .
F5 Nb F1 85.28(9) . .
F2 Nb F1 84.13(9) . .
F4 Nb F1 87.35(9) . .
F3 Nb F1 82.91(9) . .

loop_
_geom_bond_atom_site_label_1
_geom_bond_atom_site_label_2
_geom_bond_distance
_geom_bond_site_symmetry_2
Cs1 O 3.247(3) 7_565
Cs1 O 3.247(3) 5_566
Cs1 F1 3.037(2) 3
Cs1 F1 3.037(2) .
Cs1 F2 3.202(2) 3
Cs1 F2 3.202(2) .
Cs1 F3 3.110(2) 4_456
Cs1 F3 3.110(2) 2_554
Cs1 F4 3.503(2) 2_554
Cs1 F4 3.503(2) 4_456
Cs2 O 3.231(3) .
Cs2 O 3.231(3) 3_656
Cs2 F1 2.964(2) 5_666
Cs2 F1 2.964(2) 7_566
Cs2 F3 3.045(2) 6_667
Cs2 F3 3.045(2) 8_665
Cs2 F4 3.494(2) .
Cs2 F4 3.494(2) 3_656
Cs2 F5 3.335(2) .
Cs2 F5 3.335(2) 3_656
Cs2 F5 3.550(2) 5_666
Cs2 F5 3.550(2) 7_566
Na O 2.300(3) 2_554
Na F1 2.259(3) .
Na F2 2.293(2) 4_556
Na F3 2.401(3) .
Na F4 2.318(2) 4_456
Na F5 2.238(3) 8_655
Nb O 1.800(3) .
Nb F1 2.056(2) .
Nb F2 1.941(2) .
Nb F3 1.955(2) .
Nb F4 1.946(2) .
Nb F5 1.930(2) .
